data_2237859
loop_
_publ_author_name
'Kumar, M. Krishna'
'Margret, S. Mabel'
'Chakkaravarthi, G.'
'Velmurugan, D.'
'Kumar, R. Mohan'

_publ_section_title
;
 4-[2-(4-Butoxyphenyl)ethenyl]-1-methylpyridinium tosylate
;
_journal_coeditor_code HB7067
_journal_issue 5
_journal_name_full 'Acta Crystallographica Section E'
_journal_page_first o709
_journal_paper_doi 10.1107/S1600536813009616
_journal_volume 69
_journal_year 2013
_chemical_formula_iupac 'C18 H22 N O +, C7 H7 O3 S -'
_chemical_formula_moiety 'C18 H22 N O +, C7 H7 O3 S -'
_chemical_formula_sum 'C25 H29 N O4 S'
_chemical_formula_weight 439.55
_chemical_name_common
;
4-[2-(4-Butoxyphenyl)ethenyl]-1-methylpyridinium tosylate
;
_chemical_name_systematic
;
4-[2-(4-Butoxyphenyl)ethenyl]-1-methylpyridinium 4-methylbenzenesulfonate
;
_space_group_IT_number 14
_symmetry_cell_setting monoclinic
_symmetry_space_group_name_Hall '-P 2yn'
_symmetry_space_group_name_H-M 'P 1 21/n 1'
_atom_sites_solution_hydrogens geom
_atom_sites_solution_primary direct
_atom_sites_solution_secondary difmap
_audit_creation_method SHELXL-97
_cell_angle_alpha 90.00
_cell_angle_beta 95.404(3)
_cell_angle_gamma 90.00
_cell_formula_units_Z 4
_cell_length_a 9.0884(6)
_cell_length_b 6.4559(5)
_cell_length_c 39.827(3)
_cell_measurement_reflns_used 4259
_cell_measurement_temperature 295(2)
_cell_measurement_theta_max 28.3
_cell_measurement_theta_min 2.0
_cell_volume 2326.4(3)
_computing_cell_refinement 'SAINT (Bruker, 2004)'
_computing_data_collection 'APEX2 (Bruker, 2004)'
_computing_data_reduction 'SAINT (Bruker, 2004)'
_computing_molecular_graphics 'PLATON (Spek, 2009)'
_computing_publication_material 'SHELXL97 (Sheldrick, 2008)'
_computing_structure_refinement 'SHELXL97 (Sheldrick, 2008)'
_computing_structure_solution 'SHELXS97 (Sheldrick, 2008)'
_diffrn_ambient_temperature 295(2)
_diffrn_measured_fraction_theta_full 0.999
_diffrn_measured_fraction_theta_max 0.971
_diffrn_measurement_device_type 'Bruker Kappa APEXII CCD'
_diffrn_measurement_method '\w and \f scan'
_diffrn_radiation_monochromator graphite
_diffrn_radiation_source 'fine-focus sealed tube'
_diffrn_radiation_type MoK\a
_diffrn_radiation_wavelength 0.71073
_diffrn_reflns_av_R_equivalents 0.0276
_diffrn_reflns_av_sigmaI/netI 0.0286
_diffrn_reflns_limit_h_max 12
_diffrn_reflns_limit_h_min -12
_diffrn_reflns_limit_k_max 8
_diffrn_reflns_limit_k_min -8
_diffrn_reflns_limit_l_max 53
_diffrn_reflns_limit_l_min -53
_diffrn_reflns_number 20608
_diffrn_reflns_theta_full 25.00
_diffrn_reflns_theta_max 28.32
_diffrn_reflns_theta_min 2.05
_diffrn_standards_interval_time 0
_diffrn_standards_number 0
_exptl_absorpt_coefficient_mu 0.170
_exptl_absorpt_correction_T_max 0.9668
_exptl_absorpt_correction_T_min 0.9540
_exptl_absorpt_correction_type multi-scan
_exptl_absorpt_process_details '(SADABS; Sheldrick, 1996)'
_exptl_crystal_colour colourless
_exptl_crystal_density_diffrn 1.255
_exptl_crystal_density_method 'not measured'
_exptl_crystal_description block
_exptl_crystal_F_000 936
_exptl_crystal_size_max 0.28
_exptl_crystal_size_mid 0.24
_exptl_crystal_size_min 0.20
_refine_diff_density_max 0.230
_refine_diff_density_min -0.385
_refine_ls_extinction_method none
_refine_ls_goodness_of_fit_ref 1.157
_refine_ls_hydrogen_treatment mixed
_refine_ls_matrix_type full
_refine_ls_number_parameters 291
_refine_ls_number_reflns 5629
_refine_ls_number_restraints 2
_refine_ls_restrained_S_all 1.156
_refine_ls_R_factor_all 0.0885
_refine_ls_R_factor_gt 0.0689
_refine_ls_shift/su_max 0.000
_refine_ls_shift/su_mean 0.000
_refine_ls_structure_factor_coef Fsqd
_refine_ls_weighting_details 'calc w=1/[\s^2^(Fo^2^)+(0.0359P)^2^+2.0379P] where P=(Fo^2^+2Fc^2^)/3'
_refine_ls_weighting_scheme calc
_refine_ls_wR_factor_gt 0.1521
_refine_ls_wR_factor_ref 0.1596
_reflns_number_gt 4258
_reflns_number_total 5629
_reflns_threshold_expression I>2\s(I)
_cod_data_source_file hb7067.cif
_cod_data_source_block I
_cod_original_cell_volume 2326.4(2)
_cod_original_sg_symbol_H-M 'P 21/n'
_cod_database_code 2237859
_cod_database_fobs_code 2237859

loop_
_symmetry_equiv_pos_as_xyz
'x, y, z'
'-x+1/2, y+1/2, -z+1/2'
'-x, -y, -z'
'x-1/2, -y-1/2, z-1/2'

loop_
_atom_site_type_symbol
_atom_site_label
_atom_site_fract_x
_atom_site_fract_y
_atom_site_fract_z
_atom_site_U_iso_or_equiv
_atom_site_adp_type
_atom_site_calc_flag
_atom_site_refinement_flags
_atom_site_occupancy
_atom_site_symmetry_multiplicity
S S1 0.50367(7) 0.31025(11) 0.192843(17) 0.04861(19) Uani d . 1 1
O O1 0.5412(3) 1.3940(4) 0.42984(6) 0.0809(7) Uani d . 1 1
O O2 0.5079(3) 0.5330(3) 0.19010(6) 0.0789(7) Uani d . 1 1
O O3 0.6435(2) 0.2208(4) 0.20606(5) 0.0640(6) Uani d . 1 1
O O4 0.3804(2) 0.2348(4) 0.20972(5) 0.0664(6) Uani d . 1 1
N N1 0.4977(2) 0.0292(3) 0.27689(5) 0.0469(5) Uani d . 1 1
C C1 0.3694(3) 0.0849(5) 0.28821(7) 0.0573(7) Uani d . 1 1
H H1 0.2863 0.0023 0.2833 0.069 Uiso calc R 1 1
C C2 0.3587(3) 0.2596(5) 0.30663(7) 0.0575(7) Uani d . 1 1
H H2 0.2683 0.2937 0.3144 0.069 Uiso calc R 1 1
C C3 0.4789(3) 0.3888(4) 0.31426(6) 0.0466(6) Uani d . 1 1
C C4 0.6110(3) 0.3277(5) 0.30151(7) 0.0503(6) Uani d . 1 1
H H4 0.6949 0.4097 0.3055 0.060 Uiso calc R 1 1
C C5 0.6177(3) 0.1500(4) 0.28339(7) 0.0500(6) Uani d . 1 1
H H5 0.7066 0.1114 0.2754 0.060 Uiso calc R 1 1
C C6 0.5076(4) -0.1583(5) 0.25612(7) 0.0612(8) Uani d . 1 1
H H6A 0.4267 -0.2491 0.2596 0.092 Uiso calc R 1 1
H H6B 0.5993 -0.2279 0.2625 0.092 Uiso calc R 1 1
H H6C 0.5031 -0.1200 0.2328 0.092 Uiso calc R 1 1
C C7 0.4653(3) 0.5724(5) 0.33512(7) 0.0556(7) Uani d . 1 1
H H7 0.3736 0.5967 0.3429 0.067 Uiso calc R 1 1
C C8 0.5707(3) 0.7068(5) 0.34388(7) 0.0519(7) Uani d . 1 1
H H8 0.6614 0.6843 0.3354 0.062 Uiso calc R 1 1
C C9 0.5600(3) 0.8877(5) 0.36552(6) 0.0497(6) Uani d . 1 1
C C10 0.4379(3) 0.9313(6) 0.38288(8) 0.0700(9) Uani d . 1 1
H H10 0.3564 0.8437 0.3803 0.084 Uiso calc R 1 1
C C11 0.4343(4) 1.0995(6) 0.40360(9) 0.0765(10) Uani d . 1 1
H H11 0.3508 1.1248 0.4148 0.092 Uiso calc R 1 1
C C12 0.5539(3) 1.2327(5) 0.40816(7) 0.0607(8) Uani d . 1 1
C C13 0.6756(3) 1.1942(5) 0.39102(8) 0.0653(8) Uani d . 1 1
H H13 0.7565 1.2829 0.3935 0.078 Uiso calc R 1 1
C C14 0.6773(3) 1.0237(5) 0.37012(7) 0.0580(7) Uani d . 1 1
H H14 0.7605 0.9996 0.3587 0.070 Uiso calc R 1 1
C C15 0.6659(4) 1.5244(6) 0.43681(8) 0.0738(9) Uani d . 1 1
H H15A 0.6903 1.5913 0.4162 0.089 Uiso calc R 1 1
H H15B 0.7504 1.4430 0.4457 0.089 Uiso calc R 1 1
C C16 0.6299(5) 1.6859(6) 0.46230(9) 0.0851(11) Uani d . 1 1
H H16A 0.5430 1.7627 0.4535 0.102 Uiso calc R 1 1
H H16B 0.6073 1.6175 0.4829 0.102 Uiso calc R 1 1
C C17 0.7561(6) 1.8339(7) 0.47022(10) 0.1014(14) Uani d . 1 1
H H17A 0.7817 1.8957 0.4493 0.122 Uiso calc R 1 1
H H17B 0.8414 1.7567 0.4799 0.122 Uiso calc R 1 1
C C18 0.7232(7) 2.0047(8) 0.49432(12) 0.133(2) Uani d . 1 1
H H18A 0.6429 2.0875 0.4844 0.199 Uiso calc R 1 1
H H18B 0.8093 2.0900 0.4989 0.199 Uiso calc R 1 1
H H18C 0.6967 1.9451 0.5150 0.199 Uiso calc R 1 1
C C19 0.4720(2) 0.2172(4) 0.15089(6) 0.0428(6) Uani d . 1 1
C C20 0.4479(4) 0.3501(5) 0.12436(8) 0.0613(8) Uani d D 1 1
C C21 0.4179(4) 0.2789(6) 0.09167(8) 0.0700(9) Uani d . 1 1
H H21 0.4026 0.3738 0.0741 0.084 Uiso calc R 1 1
C C22 0.4105(4) 0.0713(6) 0.08467(8) 0.0687(9) Uani d . 1 1
C C23 0.4372(4) -0.0616(5) 0.11138(9) 0.0737(10) Uani d D 1 1
C C24 0.4687(3) 0.0078(5) 0.14422(8) 0.0597(8) Uani d . 1 1
H H24 0.4875 -0.0869 0.1617 0.072 Uiso calc R 1 1
C C25 0.3715(5) -0.0092(8) 0.04919(10) 0.1049(14) Uani d . 1 1
H H25A 0.4179 -0.1412 0.0467 0.157 Uiso calc R 1 1
H H25B 0.4056 0.0868 0.0332 0.157 Uiso calc R 1 1
H H25C 0.2663 -0.0243 0.0451 0.157 Uiso calc R 1 1
H H23 0.435(4) -0.2033(19) 0.1073(8) 0.083(11) Uiso d D 1 1
H H20 0.449(3) 0.489(2) 0.1308(8) 0.071(10) Uiso d D 1 1

loop_
_atom_site_aniso_label
_atom_site_aniso_U_11
_atom_site_aniso_U_22
_atom_site_aniso_U_33
_atom_site_aniso_U_12
_atom_site_aniso_U_13
_atom_site_aniso_U_23
S1 0.0408(3) 0.0486(4) 0.0569(4) 0.0088(3) 0.0075(3) 0.0052(3)
O1 0.0891(17) 0.0787(17) 0.0752(15) 0.0093(14) 0.0099(12) -0.0245(13)
O2 0.1106(19) 0.0453(13) 0.0813(15) 0.0024(13) 0.0112(13) -0.0055(11)
O3 0.0428(10) 0.0851(16) 0.0633(12) 0.0141(10) 0.0009(8) 0.0020(11)
O4 0.0463(10) 0.0839(16) 0.0715(13) 0.0134(11) 0.0189(9) 0.0157(12)
N1 0.0499(12) 0.0433(13) 0.0469(11) -0.0035(10) 0.0009(9) 0.0074(10)
C1 0.0428(14) 0.0621(19) 0.0664(17) -0.0118(14) 0.0022(12) 0.0051(16)
C2 0.0379(13) 0.069(2) 0.0667(17) -0.0022(13) 0.0094(12) 0.0010(16)
C3 0.0433(13) 0.0479(15) 0.0486(13) 0.0010(12) 0.0046(10) 0.0079(12)
C4 0.0405(12) 0.0525(16) 0.0580(15) -0.0096(12) 0.0058(11) -0.0002(14)
C5 0.0413(13) 0.0511(17) 0.0586(15) -0.0037(12) 0.0104(11) 0.0030(13)
C6 0.078(2) 0.0452(16) 0.0594(16) -0.0041(15) -0.0014(14) -0.0017(14)
C7 0.0431(14) 0.0617(19) 0.0630(16) 0.0058(14) 0.0108(12) 0.0020(15)
C8 0.0455(13) 0.0559(17) 0.0548(15) 0.0068(13) 0.0072(11) 0.0052(14)
C9 0.0495(14) 0.0526(17) 0.0469(13) 0.0107(13) 0.0044(11) 0.0026(13)
C10 0.0547(17) 0.080(2) 0.077(2) -0.0043(17) 0.0136(15) -0.0155(19)
C11 0.0638(19) 0.091(3) 0.077(2) 0.0096(19) 0.0193(16) -0.020(2)
C12 0.0690(19) 0.061(2) 0.0519(15) 0.0182(16) 0.0064(13) -0.0063(14)
C13 0.0618(17) 0.066(2) 0.0682(18) -0.0005(16) 0.0069(14) -0.0090(17)
C14 0.0527(16) 0.0624(19) 0.0605(16) 0.0072(14) 0.0129(13) -0.0060(15)
C15 0.095(3) 0.062(2) 0.0630(19) 0.009(2) 0.0010(17) -0.0061(17)
C16 0.123(3) 0.069(2) 0.0623(19) 0.018(2) 0.000(2) -0.0104(18)
C17 0.154(4) 0.078(3) 0.070(2) -0.001(3) 0.001(2) -0.010(2)
C18 0.208(6) 0.091(3) 0.095(3) 0.000(4) -0.008(3) -0.029(3)
C19 0.0328(11) 0.0383(14) 0.0576(14) 0.0006(10) 0.0062(10) 0.0095(12)
C20 0.0727(19) 0.0432(17) 0.0667(18) 0.0019(15) -0.0003(15) 0.0114(15)
C21 0.080(2) 0.067(2) 0.0604(18) -0.0054(18) -0.0040(15) 0.0238(17)
C22 0.069(2) 0.071(2) 0.0651(19) -0.0089(18) 0.0039(15) -0.0003(18)
C23 0.097(3) 0.0449(19) 0.077(2) -0.0071(18) -0.0009(19) -0.0015(17)
C24 0.0704(19) 0.0421(16) 0.0659(18) -0.0007(14) 0.0022(14) 0.0145(14)
C25 0.133(4) 0.104(3) 0.075(2) -0.023(3) -0.003(2) -0.011(2)

loop_
_atom_type_symbol
_atom_type_description
_atom_type_scat_dispersion_real
_atom_type_scat_dispersion_imag
_atom_type_scat_source
C C 0.0033 0.0016 'International Tables Vol C Tables 4.2.6.8 and 6.1.1.4'
H H 0.0000 0.0000 'International Tables Vol C Tables 4.2.6.8 and 6.1.1.4'
N N 0.0061 0.0033 'International Tables Vol C Tables 4.2.6.8 and 6.1.1.4'
O O 0.0106 0.0060 'International Tables Vol C Tables 4.2.6.8 and 6.1.1.4'
S S 0.1246 0.1234 'International Tables Vol C Tables 4.2.6.8 and 6.1.1.4'

loop_
_geom_angle_atom_site_label_1
_geom_angle_atom_site_label_2
_geom_angle_atom_site_label_3
_geom_angle
O2 S1 O4 113.47(14)
O2 S1 O3 113.34(15)
O4 S1 O3 112.88(13)
O2 S1 C19 105.64(13)
O4 S1 C19 105.08(12)
O3 S1 C19 105.44(12)
C12 O1 C15 117.6(3)
C1 N1 C5 119.7(2)
C1 N1 C6 120.7(2)
C5 N1 C6 119.5(2)
N1 C1 C2 121.0(3)
N1 C1 H1 119.5
C2 C1 H1 119.5
C1 C2 C3 121.7(3)
C1 C2 H2 119.2
C3 C2 H2 119.2
C2 C3 C4 115.8(3)
C2 C3 C7 120.5(2)
C4 C3 C7 123.7(2)
C5 C4 C3 120.8(2)
C5 C4 H4 119.6
C3 C4 H4 119.6
N1 C5 C4 121.0(2)
N1 C5 H5 119.5
C4 C5 H5 119.5
N1 C6 H6A 109.5
N1 C6 H6B 109.5
H6A C6 H6B 109.5
N1 C6 H6C 109.5
H6A C6 H6C 109.5
H6B C6 H6C 109.5
C8 C7 C3 126.0(3)
C8 C7 H7 117.0
C3 C7 H7 117.0
C7 C8 C9 126.6(3)
C7 C8 H8 116.7
C9 C8 H8 116.7
C14 C9 C10 116.6(3)
C14 C9 C8 119.6(2)
C10 C9 C8 123.8(3)
C11 C10 C9 121.8(3)
C11 C10 H10 119.1
C9 C10 H10 119.1
C10 C11 C12 120.7(3)
C10 C11 H11 119.7
C12 C11 H11 119.7
O1 C12 C13 124.9(3)
O1 C12 C11 116.4(3)
C13 C12 C11 118.7(3)
C12 C13 C14 119.9(3)
C12 C13 H13 120.1
C14 C13 H13 120.1
C9 C14 C13 122.3(3)
C9 C14 H14 118.8
C13 C14 H14 118.8
O1 C15 C16 108.8(3)
O1 C15 H15A 109.9
C16 C15 H15A 109.9
O1 C15 H15B 109.9
C16 C15 H15B 109.9
H15A C15 H15B 108.3
C17 C16 C15 111.7(4)
C17 C16 H16A 109.3
C15 C16 H16A 109.3
C17 C16 H16B 109.3
C15 C16 H16B 109.3
H16A C16 H16B 107.9
C16 C17 C18 113.9(4)
C16 C17 H17A 108.8
C18 C17 H17A 108.8
C16 C17 H17B 108.8
C18 C17 H17B 108.8
H17A C17 H17B 107.7
C17 C18 H18A 109.5
C17 C18 H18B 109.5
H18A C18 H18B 109.5
C17 C18 H18C 109.5
H18A C18 H18C 109.5
H18B C18 H18C 109.5
C20 C19 C24 118.0(3)
C20 C19 S1 121.1(2)
C24 C19 S1 120.9(2)
C19 C20 C21 121.6(3)
C19 C20 H20 113(2)
C21 C20 H20 125(2)
C22 C21 C20 121.2(3)
C22 C21 H21 119.4
C20 C21 H21 119.4
C21 C22 C23 116.9(3)
C21 C22 C25 121.9(3)
C23 C22 C25 121.2(4)
C22 C23 C24 122.4(3)
C22 C23 H23 119(2)
C24 C23 H23 119(2)
C19 C24 C23 119.8(3)
C19 C24 H24 120.1
C23 C24 H24 120.1
C22 C25 H25A 109.5
C22 C25 H25B 109.5
H25A C25 H25B 109.5
C22 C25 H25C 109.5
H25A C25 H25C 109.5
H25B C25 H25C 109.5

loop_
_geom_bond_atom_site_label_1
_geom_bond_atom_site_label_2
_geom_bond_distance
S1 O2 1.443(2)
S1 O4 1.445(2)
S1 O3 1.4487(19)
S1 C19 1.773(3)
O1 C12 1.364(4)
O1 C15 1.418(4)
N1 C1 1.339(3)
N1 C5 1.346(3)
N1 C6 1.474(4)
C1 C2 1.354(4)
C1 H1 0.9300
C2 C3 1.385(4)
C2 H2 0.9300
C3 C4 1.404(4)
C3 C7 1.459(4)
C4 C5 1.360(4)
C4 H4 0.9300
C5 H5 0.9300
C6 H6A 0.9600
C6 H6B 0.9600
C6 H6C 0.9600
C7 C8 1.315(4)
C7 H7 0.9300
C8 C9 1.460(4)
C8 H8 0.9300
C9 C14 1.379(4)
C9 C10 1.391(4)
C10 C11 1.366(5)
C10 H10 0.9300
C11 C12 1.384(5)
C11 H11 0.9300
C12 C13 1.376(4)
C13 C14 1.381(4)
C13 H13 0.9300
C14 H14 0.9300
C15 C16 1.512(5)
C15 H15A 0.9700
C15 H15B 0.9700
C16 C17 1.503(6)
C16 H16A 0.9700
C16 H16B 0.9700
C17 C18 1.510(6)
C17 H17A 0.9700
C17 H17B 0.9700
C18 H18A 0.9600
C18 H18B 0.9600
C18 H18C 0.9600
C19 C20 1.363(4)
C19 C24 1.378(4)
C20 C21 1.383(5)
C20 H20 0.933(10)
C21 C22 1.369(5)
C21 H21 0.9300
C22 C23 1.370(5)
C22 C25 1.516(5)
C23 C24 1.386(5)
C23 H23 0.930(10)
C24 H24 0.9300
C25 H25A 0.9600
C25 H25B 0.9600
C25 H25C 0.9600

loop_
_geom_hbond_atom_site_label_D
_geom_hbond_atom_site_label_H
_geom_hbond_atom_site_label_A
_geom_hbond_site_symmetry_A
_geom_hbond_distance_DH
_geom_hbond_distance_HA
_geom_hbond_distance_DA
_geom_hbond_angle_DHA
_geom_hbond_publ_flag
C1 H1 O4 2_545 0.93 2.33 3.210(3) 158 y
C4 H4 O3 2_655 0.93 2.56 3.412(3) 153 y
C6 H6B O3 2_645 0.96 2.57 3.470(4) 157 y
C8 H8 O3 2_655 0.93 2.55 3.418(3) 156 y

loop_
_geom_torsion_atom_site_label_1
_geom_torsion_atom_site_label_2
_geom_torsion_atom_site_label_3
_geom_torsion_atom_site_label_4
_geom_torsion
C5 N1 C1 C2 -1.1(4)
C6 N1 C1 C2 -178.4(3)
N1 C1 C2 C3 0.7(5)
C1 C2 C3 C4 0.4(4)
C1 C2 C3 C7 -177.9(3)
C2 C3 C4 C5 -1.1(4)
C7 C3 C4 C5 177.2(3)
C1 N1 C5 C4 0.4(4)
C6 N1 C5 C4 177.8(2)
C3 C4 C5 N1 0.7(4)
C2 C3 C7 C8 -179.6(3)
C4 C3 C7 C8 2.2(5)
C3 C7 C8 C9 -178.1(3)
C7 C8 C9 C14 -174.7(3)
C7 C8 C9 C10 6.8(5)
C14 C9 C10 C11 -0.4(5)
C8 C9 C10 C11 178.2(3)
C9 C10 C11 C12 -0.3(6)
C15 O1 C12 C13 -4.1(5)
C15 O1 C12 C11 175.6(3)
C10 C11 C12 O1 -178.8(3)
C10 C11 C12 C13 1.0(5)
O1 C12 C13 C14 178.8(3)
C11 C12 C13 C14 -0.9(5)
C10 C9 C14 C13 0.5(4)
C8 C9 C14 C13 -178.1(3)
C12 C13 C14 C9 0.1(5)
C12 O1 C15 C16 -177.7(3)
O1 C15 C16 C17 -178.4(3)
C15 C16 C17 C18 177.2(3)
O2 S1 C19 C20 -4.2(3)
O4 S1 C19 C20 116.1(2)
O3 S1 C19 C20 -124.5(2)
O2 S1 C19 C24 176.9(2)
O4 S1 C19 C24 -62.8(2)
O3 S1 C19 C24 56.7(3)
C24 C19 C20 C21 1.3(5)
S1 C19 C20 C21 -177.7(3)
C19 C20 C21 C22 0.4(5)
C20 C21 C22 C23 -1.4(5)
C20 C21 C22 C25 177.4(3)
C21 C22 C23 C24 0.8(6)
C25 C22 C23 C24 -178.0(4)
C20 C19 C24 C23 -1.8(5)
S1 C19 C24 C23 177.1(3)
C22 C23 C24 C19 0.8(5)
